data_4303992
loop_
_publ_author_name
'Cameron Jones'
'Christian Schulten'
'Andreas Stasch'

_publ_section_title
;
Unusual Reactivity of Methylphosphaalkyne (P\\tbCMe) toward Digermenes and
Distannenes: Stepwise Formations of Bridged
2,3,5,6-Tetraphospha-1,4-dimethylidenecyclohexanes
;
_journal_name_full 'Inorganic Chemistry'
_journal_page_first 1273
_journal_page_last 1278
_journal_paper_doi 10.1021/ic700926u
_journal_volume 47
_journal_year 2008
_chemical_formula_sum 'C28 H44 Ge O10 P2 Si4 W2'
_chemical_formula_weight 1155.22
_chemical_name_systematic
; 
 ? 
;
_space_group_IT_number 19
_symmetry_cell_setting orthorhombic
_symmetry_space_group_name_Hall 'P 2ac 2ab'
_symmetry_space_group_name_H-M 'P 21 21 21'
_atom_sites_solution_hydrogens geom
_atom_sites_solution_primary direct
_atom_sites_solution_secondary difmap
_audit_creation_method SHELXL-97
_cell_angle_alpha 90.00
_cell_angle_beta 90.00
_cell_angle_gamma 90.00
_cell_formula_units_Z 4
_cell_length_a 11.323(2)
_cell_length_b 18.487(4)
_cell_length_c 20.297(4)
_cell_measurement_temperature 150(2)
_cell_volume 4248.7(15)
_computing_structure_refinement 'SHELXL-97 (Sheldrick, 1997)'
_computing_structure_solution 'SHELXS-97 (Sheldrick, 1990)'
_diffrn_ambient_temperature 150(2)
_diffrn_measured_fraction_theta_full 0.995
_diffrn_measured_fraction_theta_max 0.995
_diffrn_measurement_device_type 'Nonius Kappa CCD'
_diffrn_radiation_monochromator graphite
_diffrn_radiation_source 'fine-focus sealed tube'
_diffrn_radiation_type MoK\a
_diffrn_radiation_wavelength 0.71073
_diffrn_reflns_av_R_equivalents 0.0794
_diffrn_reflns_av_sigmaI/netI 0.0489
_diffrn_reflns_limit_h_max 14
_diffrn_reflns_limit_h_min -14
_diffrn_reflns_limit_k_max 23
_diffrn_reflns_limit_k_min -22
_diffrn_reflns_limit_l_max 25
_diffrn_reflns_limit_l_min -25
_diffrn_reflns_number 34743
_diffrn_reflns_theta_full 27.00
_diffrn_reflns_theta_max 27.00
_diffrn_reflns_theta_min 2.91
_exptl_absorpt_coefficient_mu 6.337
_exptl_absorpt_correction_T_max 0.469
_exptl_absorpt_correction_T_min 0.391
_exptl_absorpt_correction_type multi-scan
_exptl_absorpt_process_details 'Sortav (Blessing, 1995)'
_exptl_crystal_density_diffrn 1.806
_exptl_crystal_density_meas red
_exptl_crystal_density_method 'not measured'
_exptl_crystal_description block
_exptl_crystal_F_000 2232
_exptl_crystal_size_max 0.25
_exptl_crystal_size_mid 0.25
_exptl_crystal_size_min 0.22
_refine_diff_density_max 0.784
_refine_diff_density_min -1.406
_refine_diff_density_rms 0.129
_refine_ls_abs_structure_details 'Flack H D (1983), Acta Cryst. A39, 876-881'
_refine_ls_abs_structure_Flack -0.004(5)
_refine_ls_extinction_method none
_refine_ls_goodness_of_fit_ref 1.048
_refine_ls_hydrogen_treatment constr
_refine_ls_matrix_type full
_refine_ls_number_parameters 438
_refine_ls_number_reflns 9211
_refine_ls_number_restraints 0
_refine_ls_restrained_S_all 1.048
_refine_ls_R_factor_all 0.0264
_refine_ls_R_factor_gt 0.0246
_refine_ls_shift/su_max 0.002
_refine_ls_shift/su_mean 0.000
_refine_ls_structure_factor_coef Fsqd
_refine_ls_weighting_details 'calc w=1/[\s^2^(Fo^2^)+(0.0000P)^2^+4.9178P] where P=(Fo^2^+2Fc^2^)/3'
_refine_ls_weighting_scheme calc
_refine_ls_wR_factor_gt 0.0533
_refine_ls_wR_factor_ref 0.0538
_reflns_number_gt 8997
_reflns_number_total 9211
_reflns_threshold_expression >2sigma(I)
_cod_data_source_file ic700926u-file001_5.cif
_cod_data_source_block compound15
_cod_database_code 4303992

loop_
_symmetry_equiv_pos_as_xyz
'x, y, z'
'-x+1/2, -y, z+1/2'
'x+1/2, -y+1/2, -z'
'-x, y+1/2, -z+1/2'

loop_
_atom_site_label
_atom_site_type_symbol
_atom_site_fract_x
_atom_site_fract_y
_atom_site_fract_z
_atom_site_U_iso_or_equiv
_atom_site_adp_type
_atom_site_occupancy
_atom_site_symmetry_multiplicity
_atom_site_calc_flag
_atom_site_refinement_flags
_atom_site_disorder_assembly
_atom_site_disorder_group
W1 W 0.770593(14) 1.111127(9) 0.890375(9) 0.02246(4) Uani 1 1 d . . .
Ge1 Ge 0.65056(3) 1.29604(2) 0.75593(2) 0.01400(8) Uani 1 1 d . . .
P1 P 0.75316(8) 1.23523(5) 0.84109(5) 0.0167(2) Uani 1 1 d . . .
Si1 Si 0.87674(9) 1.35536(7) 0.66835(6) 0.0236(3) Uani 1 1 d . . .
O1 O 0.5125(3) 1.0795(2) 0.8352(2) 0.0416(9) Uani 1 1 d . . .
C1 C 0.8015(3) 1.3096(2) 0.8812(2) 0.0188(8) Uani 1 1 d . . .
W2 W 0.792417(14) 1.508130(9) 0.928282(9) 0.02267(5) Uani 1 1 d . . .
P2 P 0.74587(8) 1.39858(6) 0.86351(5) 0.0178(2) Uani 1 1 d . . .
Si2 Si 0.79502(10) 1.19198(6) 0.65398(6) 0.0232(2) Uani 1 1 d . . .
O2 O 0.8757(4) 1.0188(2) 0.7715(2) 0.0581(12) Uani 1 1 d . . .
C2 C 0.8863(5) 1.3050(3) 0.9392(3) 0.0393(13) Uani 1 1 d . . .
H2A H 0.8413 1.3053 0.9805 0.059 Uiso 1 1 calc R . .
H2B H 0.9399 1.3466 0.9383 0.059 Uiso 1 1 calc R . .
H2C H 0.9322 1.2602 0.9362 0.059 Uiso 1 1 calc R . .
Si3 Si 0.42002(9) 1.29126(7) 0.66027(6) 0.0205(2) Uani 1 1 d . . .
O3 O 0.7634(4) 0.9630(2) 0.9672(3) 0.0665(14) Uani 1 1 d . . .
C3 C 0.6589(3) 1.3916(2) 0.7975(2) 0.0179(8) Uani 1 1 d . . .
Si4 Si 0.38400(9) 1.28565(7) 0.81828(6) 0.0222(2) Uani 1 1 d . . .
O4 O 1.0366(3) 1.1253(2) 0.9400(2) 0.0500(11) Uani 1 1 d . . .
C4 C 0.5880(4) 1.4552(2) 0.7728(2) 0.0258(10) Uani 1 1 d . . .
H4A H 0.5914 1.4945 0.8051 0.039 Uiso 1 1 calc R . .
H4B H 0.5057 1.4404 0.7663 0.039 Uiso 1 1 calc R . .
H4C H 0.6208 1.4720 0.7308 0.039 Uiso 1 1 calc R . .
O5 O 0.6730(3) 1.1850(3) 1.0213(2) 0.0510(11) Uani 1 1 d . . .
C5 C 0.6031(4) 1.0919(2) 0.8560(3) 0.0297(10) Uani 1 1 d . . .
O6 O 1.0686(3) 1.4847(3) 0.9067(3) 0.0641(14) Uani 1 1 d . . .
C6 C 0.8373(5) 1.0546(3) 0.8118(3) 0.0344(11) Uani 1 1 d . . .
O7 O 0.8161(4) 1.4218(2) 1.06345(19) 0.0565(11) Uani 1 1 d . . .
C7 C 0.7655(4) 1.0172(3) 0.9388(3) 0.0429(13) Uani 1 1 d . . .
O8 O 0.8444(4) 1.6560(2) 1.0009(3) 0.0604(13) Uani 1 1 d . . .
C8 C 0.9418(4) 1.1232(3) 0.9223(3) 0.0306(10) Uani 1 1 d . . .
O9 O 0.5157(3) 1.5248(3) 0.9549(3) 0.0590(12) Uani 1 1 d . . .
C9 C 0.7072(4) 1.1593(3) 0.9735(2) 0.0313(10) Uani 1 1 d . . .
O10 O 0.7780(5) 1.5970(2) 0.7947(2) 0.0689(14) Uani 1 1 d . . .
C10 C 0.9698(4) 1.4929(3) 0.9134(3) 0.0358(11) Uani 1 1 d . . .
C11 C 0.8063(5) 1.4521(3) 1.0154(3) 0.0357(11) Uani 1 1 d . . .
C12 C 0.8258(4) 1.6010(3) 0.9752(3) 0.0381(12) Uani 1 1 d . . .
C13 C 0.6145(4) 1.5203(3) 0.9455(3) 0.0339(11) Uani 1 1 d . . .
C14 C 0.7813(5) 1.5651(2) 0.8429(3) 0.0361(11) Uani 1 1 d . . .
C15 C 0.7496(3) 1.2883(2) 0.67558(19) 0.0180(8) Uani 1 1 d . . .
H15 H 0.6950 1.3024 0.6391 0.022 Uiso 1 1 calc R . .
C16 C 0.9803(4) 1.3521(3) 0.7406(3) 0.0317(11) Uani 1 1 d . . .
H16A H 1.0482 1.3836 0.7321 0.048 Uiso 1 1 calc R . .
H16B H 1.0077 1.3023 0.7471 0.048 Uiso 1 1 calc R . .
H16C H 0.9390 1.3686 0.7803 0.048 Uiso 1 1 calc R . .
C17 C 0.9613(4) 1.3380(3) 0.5900(2) 0.0341(11) Uani 1 1 d . . .
H17A H 0.9067 1.3383 0.5526 0.051 Uiso 1 1 calc R . .
H17B H 1.0004 1.2908 0.5928 0.051 Uiso 1 1 calc R . .
H17C H 1.0208 1.3759 0.5840 0.051 Uiso 1 1 calc R . .
C18 C 0.8242(4) 1.4505(3) 0.6597(3) 0.0392(12) Uani 1 1 d . . .
H18A H 0.8033 1.4697 0.7032 0.059 Uiso 1 1 calc R . .
H18B H 0.7546 1.4517 0.6310 0.059 Uiso 1 1 calc R . .
H18C H 0.8870 1.4802 0.6404 0.059 Uiso 1 1 calc R . .
C19 C 0.8054(5) 1.1812(3) 0.5620(3) 0.0414(12) Uani 1 1 d . . .
H19A H 0.8188 1.1302 0.5512 0.062 Uiso 1 1 calc R . .
H19B H 0.8712 1.2103 0.5453 0.062 Uiso 1 1 calc R . .
H19C H 0.7316 1.1975 0.5416 0.062 Uiso 1 1 calc R . .
C20 C 0.9415(4) 1.1691(3) 0.6906(3) 0.0366(12) Uani 1 1 d . . .
H20A H 0.9395 1.1782 0.7382 0.055 Uiso 1 1 calc R . .
H20B H 1.0028 1.1992 0.6704 0.055 Uiso 1 1 calc R . .
H20C H 0.9591 1.1180 0.6826 0.055 Uiso 1 1 calc R . .
C21 C 0.6852(4) 1.1231(2) 0.6829(2) 0.0280(10) Uani 1 1 d . . .
H21A H 0.7124 1.0746 0.6706 0.042 Uiso 1 1 calc R . .
H21B H 0.6085 1.1325 0.6622 0.042 Uiso 1 1 calc R . .
H21C H 0.6772 1.1261 0.7309 0.042 Uiso 1 1 calc R . .
C22 C 0.4837(3) 1.2670(2) 0.7445(2) 0.0174(8) Uani 1 1 d . . .
H22 H 0.4878 1.2130 0.7433 0.021 Uiso 1 1 calc R . .
C23 C 0.4597(4) 1.3848(3) 0.6322(2) 0.0319(10) Uani 1 1 d . . .
H23A H 0.4376 1.3907 0.5859 0.048 Uiso 1 1 calc R . .
H23B H 0.5450 1.3921 0.6371 0.048 Uiso 1 1 calc R . .
H23C H 0.4173 1.4204 0.6590 0.048 Uiso 1 1 calc R . .
C24 C 0.4666(4) 1.2253(3) 0.5954(2) 0.0301(10) Uani 1 1 d . . .
H24A H 0.4456 1.1762 0.6093 0.045 Uiso 1 1 calc R . .
H24B H 0.5522 1.2285 0.5890 0.045 Uiso 1 1 calc R . .
H24C H 0.4262 1.2367 0.5540 0.045 Uiso 1 1 calc R . .
C25 C 0.2545(4) 1.2864(3) 0.6587(3) 0.0423(13) Uani 1 1 d . . .
H25A H 0.2260 1.2990 0.6145 0.064 Uiso 1 1 calc R . .
H25B H 0.2219 1.3204 0.6909 0.064 Uiso 1 1 calc R . .
H25C H 0.2291 1.2372 0.6697 0.064 Uiso 1 1 calc R . .
C26 C 0.3158(4) 1.3779(3) 0.8186(3) 0.0388(12) Uani 1 1 d . . .
H26A H 0.3013 1.3935 0.7732 0.058 Uiso 1 1 calc R . .
H26B H 0.3696 1.4121 0.8401 0.058 Uiso 1 1 calc R . .
H26C H 0.2409 1.3765 0.8427 0.058 Uiso 1 1 calc R . .
C27 C 0.2621(4) 1.2179(3) 0.8203(2) 0.0347(11) Uani 1 1 d . . .
H27A H 0.2168 1.2236 0.8611 0.052 Uiso 1 1 calc R . .
H27B H 0.2954 1.1690 0.8184 0.052 Uiso 1 1 calc R . .
H27C H 0.2099 1.2255 0.7824 0.052 Uiso 1 1 calc R . .
C28 C 0.4640(4) 1.2753(3) 0.8985(2) 0.0315(11) Uani 1 1 d . . .
H28A H 0.4122 1.2902 0.9347 0.047 Uiso 1 1 calc R . .
H28B H 0.5349 1.3058 0.8982 0.047 Uiso 1 1 calc R . .
H28C H 0.4870 1.2246 0.9045 0.047 Uiso 1 1 calc R . .

loop_
_atom_site_aniso_label
_atom_site_aniso_U_11
_atom_site_aniso_U_22
_atom_site_aniso_U_33
_atom_site_aniso_U_23
_atom_site_aniso_U_13
_atom_site_aniso_U_12
W1 0.02598(8) 0.01706(8) 0.02433(9) 0.00610(7) -0.00564(7) -0.00019(6)
Ge1 0.01586(17) 0.01399(19) 0.01215(19) -0.00003(17) -0.00224(14) 0.00055(15)
P1 0.0204(5) 0.0145(5) 0.0152(5) 0.0022(4) -0.0039(4) 0.0008(4)
Si1 0.0208(5) 0.0257(6) 0.0241(6) 0.0036(5) 0.0017(4) -0.0049(4)
O1 0.0315(17) 0.040(2) 0.053(2) -0.0023(19) -0.0132(16) -0.0066(15)
C1 0.0218(18) 0.0184(19) 0.016(2) -0.0023(16) -0.0069(15) 0.0007(15)
W2 0.02891(8) 0.01795(8) 0.02116(8) -0.00391(7) -0.00669(6) -0.00131(6)
P2 0.0219(4) 0.0147(5) 0.0169(5) -0.0001(4) -0.0058(4) 0.0004(4)
Si2 0.0257(5) 0.0232(6) 0.0206(6) -0.0041(5) 0.0040(5) 0.0019(5)
O2 0.084(3) 0.040(2) 0.050(3) -0.009(2) -0.008(2) 0.031(2)
C2 0.058(3) 0.025(2) 0.036(3) 0.006(2) -0.032(2) 0.003(2)
Si3 0.0194(5) 0.0259(6) 0.0161(6) 0.0002(5) -0.0053(4) 0.0012(4)
O3 0.071(3) 0.039(2) 0.089(4) 0.040(2) -0.033(3) -0.014(2)
C3 0.0192(16) 0.0167(19) 0.018(2) -0.0007(17) -0.0035(14) 0.0001(16)
Si4 0.0197(5) 0.0285(6) 0.0185(6) -0.0006(5) 0.0023(4) 0.0016(5)
O4 0.0303(17) 0.049(2) 0.071(3) -0.002(2) -0.0137(18) 0.0074(16)
C4 0.030(2) 0.020(2) 0.027(3) -0.0022(19) -0.0101(17) 0.0062(17)
O5 0.041(2) 0.084(3) 0.028(2) -0.007(2) 0.0016(16) -0.0024(19)
C5 0.035(2) 0.022(2) 0.032(3) 0.000(2) 0.0020(19) -0.0027(18)
O6 0.035(2) 0.064(3) 0.094(4) -0.006(3) 0.002(2) -0.0005(19)
C6 0.049(3) 0.022(2) 0.033(3) -0.002(2) -0.004(2) 0.013(2)
O7 0.091(3) 0.056(3) 0.023(2) 0.006(2) -0.002(2) 0.015(2)
C7 0.041(3) 0.033(3) 0.055(3) 0.017(3) -0.013(2) -0.011(2)
O8 0.070(3) 0.041(2) 0.071(3) -0.030(2) -0.021(2) -0.002(2)
C8 0.031(2) 0.026(2) 0.035(3) 0.003(2) -0.0038(19) 0.0015(18)
O9 0.036(2) 0.064(3) 0.077(3) -0.010(3) 0.006(2) 0.0117(19)
C9 0.026(2) 0.046(3) 0.021(2) 0.008(2) -0.0039(18) -0.006(2)
O10 0.105(4) 0.050(3) 0.051(3) 0.027(2) -0.030(3) -0.029(3)
C10 0.039(2) 0.031(3) 0.038(3) -0.005(2) -0.006(2) -0.005(2)
C11 0.046(3) 0.036(3) 0.024(3) -0.007(2) -0.004(2) 0.003(2)
C12 0.044(3) 0.035(3) 0.035(3) -0.008(2) -0.010(2) 0.000(2)
C13 0.040(3) 0.028(3) 0.034(3) -0.007(2) -0.006(2) 0.005(2)
C14 0.053(3) 0.022(2) 0.033(3) 0.002(2) -0.013(2) -0.013(2)
C15 0.0178(18) 0.023(2) 0.0135(19) -0.0040(16) 0.0015(14) -0.0009(14)
C16 0.020(2) 0.042(3) 0.033(3) -0.002(2) 0.0015(18) -0.0076(19)
C17 0.033(2) 0.044(3) 0.025(3) 0.009(2) 0.0019(18) -0.008(2)
C18 0.037(2) 0.030(3) 0.051(3) 0.013(3) 0.002(2) -0.011(2)
C19 0.053(3) 0.046(3) 0.025(3) -0.008(2) 0.009(2) -0.006(2)
C20 0.029(2) 0.032(3) 0.048(3) -0.001(2) 0.007(2) 0.004(2)
C21 0.031(2) 0.026(2) 0.027(2) 0.000(2) -0.0042(17) -0.0009(18)
C22 0.0185(18) 0.018(2) 0.016(2) 0.0005(17) -0.0026(15) 0.0011(15)
C23 0.041(2) 0.028(2) 0.026(2) 0.006(2) -0.0117(19) 0.002(2)
C24 0.037(2) 0.036(3) 0.017(2) -0.007(2) -0.0073(17) 0.004(2)
C25 0.022(2) 0.069(4) 0.036(3) 0.006(3) -0.0059(19) 0.003(2)
C26 0.036(2) 0.041(3) 0.039(3) -0.002(3) 0.008(2) 0.009(2)
C27 0.027(2) 0.049(3) 0.029(3) -0.001(2) 0.0053(18) -0.008(2)
C28 0.028(2) 0.052(3) 0.015(2) -0.003(2) 0.0027(17) -0.004(2)

loop_
_atom_type_symbol
_atom_type_description
_atom_type_scat_dispersion_real
_atom_type_scat_dispersion_imag
_atom_type_scat_source
C C 0.0033 0.0016 'International Tables Vol C Tables 4.2.6.8 and 6.1.1.4'
H H 0.0000 0.0000 'International Tables Vol C Tables 4.2.6.8 and 6.1.1.4'
O O 0.0106 0.0060 'International Tables Vol C Tables 4.2.6.8 and 6.1.1.4'
P P 0.1023 0.0942 'International Tables Vol C Tables 4.2.6.8 and 6.1.1.4'
Ge Ge 0.1547 1.8001 'International Tables Vol C Tables 4.2.6.8 and 6.1.1.4'
W W -0.8490 6.8722 'International Tables Vol C Tables 4.2.6.8 and 6.1.1.4'
Si Si 0.0817 0.0704 'International Tables Vol C Tables 4.2.6.8 and 6.1.1.4'

loop_
_geom_angle_atom_site_label_1
_geom_angle_atom_site_label_2
_geom_angle_atom_site_label_3
_geom_angle
_geom_angle_site_symmetry_1
_geom_angle_site_symmetry_3
_geom_angle_publ_flag
C7 W1 C9 87.9(2) . . ?
C7 W1 C6 87.1(2) . . ?
C9 W1 C6 174.8(2) . . ?
C7 W1 C5 89.41(19) . . ?
C9 W1 C5 91.83(18) . . ?
C6 W1 C5 89.3(2) . . ?
C7 W1 C8 88.13(19) . . ?
C9 W1 C8 91.35(19) . . ?
C6 W1 C8 87.3(2) . . ?
C5 W1 C8 175.89(19) . . ?
C7 W1 P1 171.44(18) . . ?
C9 W1 P1 84.42(14) . . ?
C6 W1 P1 100.67(14) . . ?
C5 W1 P1 87.14(13) . . ?
C8 W1 P1 95.74(13) . . ?
C3 Ge1 C22 109.96(16) . . ?
C3 Ge1 C15 113.05(17) . . ?
C22 Ge1 C15 115.10(16) . . ?
C3 Ge1 P1 95.17(12) . . ?
C22 Ge1 P1 115.17(12) . . ?
C15 Ge1 P1 106.75(12) . . ?
C1 P1 Ge1 97.13(14) . . ?
C1 P1 W1 121.78(15) . . ?
Ge1 P1 W1 139.79(5) . . ?
C18 Si1 C16 107.6(3) . . ?
C18 Si1 C17 104.1(2) . . ?
C16 Si1 C17 109.6(2) . . ?
C18 Si1 C15 112.4(2) . . ?
C16 Si1 C15 113.0(2) . . ?
C17 Si1 C15 109.8(2) . . ?
C2 C1 P1 122.1(3) . . ?
C2 C1 P2 115.2(3) . . ?
P1 C1 P2 122.4(2) . . ?
C12 W2 C14 88.5(2) . . ?
C12 W2 C10 90.1(2) . . ?
C14 W2 C10 90.3(2) . . ?
C12 W2 C11 90.5(2) . . ?
C14 W2 C11 178.8(2) . . ?
C10 W2 C11 89.0(2) . . ?
C12 W2 C13 90.6(2) . . ?
C14 W2 C13 91.6(2) . . ?
C10 W2 C13 178.0(2) . . ?
C11 W2 C13 89.1(2) . . ?
C12 W2 P2 175.88(16) . . ?
C14 W2 P2 87.58(14) . . ?
C10 W2 P2 91.04(14) . . ?
C11 W2 P2 93.48(14) . . ?
C13 W2 P2 88.34(14) . . ?
C3 P2 C1 107.3(2) . . ?
C3 P2 W2 128.05(15) . . ?
C1 P2 W2 124.68(13) . . ?
C20 Si2 C21 108.1(2) . . ?
C20 Si2 C19 108.4(3) . . ?
C21 Si2 C19 106.3(2) . . ?
C20 Si2 C15 111.1(2) . . ?
C21 Si2 C15 112.59(19) . . ?
C19 Si2 C15 110.2(2) . . ?
C24 Si3 C23 108.6(2) . . ?
C24 Si3 C25 103.8(2) . . ?
C23 Si3 C25 106.2(2) . . ?
C24 Si3 C22 111.77(19) . . ?
C23 Si3 C22 113.48(19) . . ?
C25 Si3 C22 112.4(2) . . ?
C4 C3 P2 121.4(3) . . ?
C4 C3 Ge1 122.2(3) . . ?
P2 C3 Ge1 116.3(2) . . ?
C27 Si4 C28 105.7(2) . . ?
C27 Si4 C26 107.9(2) . . ?
C28 Si4 C26 106.8(2) . . ?
C27 Si4 C22 109.5(2) . . ?
C28 Si4 C22 112.17(18) . . ?
C26 Si4 C22 114.3(2) . . ?
O1 C5 W1 177.3(4) . . ?
O2 C6 W1 174.7(5) . . ?
O3 C7 W1 179.3(5) . . ?
O4 C8 W1 175.7(4) . . ?
O5 C9 W1 178.2(5) . . ?
O6 C10 W2 178.3(5) . . ?
O7 C11 W2 178.6(5) . . ?
O8 C12 W2 178.1(5) . . ?
O9 C13 W2 177.9(5) . . ?
O10 C14 W2 178.3(5) . . ?
Si2 C15 Si1 112.77(18) . . ?
Si2 C15 Ge1 114.2(2) . . ?
Si1 C15 Ge1 116.3(2) . . ?
Si4 C22 Si3 115.92(19) . . ?
Si4 C22 Ge1 115.1(2) . . ?
Si3 C22 Ge1 113.7(2) . . ?

loop_
_geom_bond_atom_site_label_1
_geom_bond_atom_site_label_2
_geom_bond_distance
_geom_bond_site_symmetry_2
_geom_bond_publ_flag
W1 C7 1.996(5) . ?
W1 C9 2.039(5) . ?
W1 C6 2.050(5) . ?
W1 C5 2.052(5) . ?
W1 C8 2.056(4) . ?
W1 P1 2.5108(11) . ?
Ge1 C3 1.961(4) . ?
Ge1 C22 1.978(4) . ?
Ge1 C15 1.985(4) . ?
Ge1 P1 2.3665(11) . ?
P1 C1 1.689(4) . ?
Si1 C18 1.866(5) . ?
Si1 C16 1.879(5) . ?
Si1 C17 1.883(5) . ?
Si1 C15 1.906(4) . ?
O1 C5 1.133(6) . ?
C1 C2 1.522(5) . ?
C1 P2 1.797(4) . ?
W2 C12 2.000(5) . ?
W2 C14 2.032(5) . ?
W2 C10 2.051(5) . ?
W2 C11 2.055(5) . ?
W2 C13 2.057(5) . ?
W2 P2 2.4714(11) . ?
P2 C3 1.668(4) . ?
Si2 C20 1.866(5) . ?
Si2 C21 1.874(5) . ?
Si2 C19 1.881(5) . ?
Si2 C15 1.904(4) . ?
O2 C6 1.139(6) . ?
Si3 C24 1.870(5) . ?
Si3 C23 1.874(5) . ?
Si3 C25 1.877(4) . ?
Si3 C22 1.910(4) . ?
O3 C7 1.155(6) . ?
C3 C4 1.509(6) . ?
Si4 C27 1.865(5) . ?
Si4 C28 1.873(5) . ?
Si4 C26 1.873(5) . ?
Si4 C22 1.906(4) . ?
O4 C8 1.132(5) . ?
O5 C9 1.147(6) . ?
O6 C10 1.136(6) . ?
O7 C11 1.130(6) . ?
O8 C12 1.161(6) . ?
O9 C13 1.137(6) . ?
O10 C14 1.143(6) . ?
